data_4331574
loop_
_publ_author_name
'Li, Kunhao'
'Xu, Zhengtao'
'Xu, Hanhui'
'Carroll, Patrick J.'
'Fettinger, James C.'

_publ_section_title
;
 Three-Dimensional Nets from Star-Shaped Hexakis(arylthio)triphenylene
 Molecules and Silver(I) Salts
;
_journal_issue 3
_journal_name_full 'Inorganic Chemistry'
_journal_page_first 1032
_journal_page_last 1037
_journal_paper_doi 10.1021/ic051135e
_journal_volume 45
_journal_year 2006
_chemical_formula_sum 'C111 H72 Ag2 B2 F8 O S12'
_chemical_formula_weight 2195.77
_chemical_name_systematic
;
 ?
;
_space_group_IT_number 82
_symmetry_cell_setting tetragonal
_symmetry_space_group_name_Hall 'I -4'
_symmetry_space_group_name_H-M 'I -4'
_atom_sites_solution_hydrogens geom
_atom_sites_solution_primary direct
_atom_sites_solution_secondary difmap
_audit_creation_method SHELXL-97
_cell_angle_alpha 90.00
_cell_angle_beta 90.00
_cell_angle_gamma 90.00
_cell_formula_units_Z 4
_cell_length_a 20.1978(6)
_cell_length_b 20.1978(6)
_cell_length_c 25.0325(14)
_cell_measurement_temperature 293(2)
_cell_volume 10212.0(7)
_computing_cell_refinement 'Bruker SMART'
_computing_data_collection 'Bruker SMART'
_computing_data_reduction 'Bruker SAINT'
_computing_molecular_graphics 'Bruker SHELXTL'
_computing_publication_material 'Bruker SHELXTL'
_computing_structure_refinement 'SHELXL-97 (Sheldrick, 1997)'
_computing_structure_solution 'Bruker SHELXTL'
_diffrn_ambient_temperature 293(2)
_diffrn_measured_fraction_theta_full 0.999
_diffrn_measured_fraction_theta_max 0.999
_diffrn_measurement_device_type 'CCD area detector'
_diffrn_measurement_method 'phi and omega scans'
_diffrn_radiation_monochromator graphite
_diffrn_radiation_source 'fine-focus sealed tube'
_diffrn_radiation_type MoK\a
_diffrn_radiation_wavelength 0.71073
_diffrn_reflns_av_R_equivalents 0.0215
_diffrn_reflns_av_sigmaI/netI 0.0180
_diffrn_reflns_limit_h_max 26
_diffrn_reflns_limit_h_min -26
_diffrn_reflns_limit_k_max 26
_diffrn_reflns_limit_k_min -26
_diffrn_reflns_limit_l_max 32
_diffrn_reflns_limit_l_min -32
_diffrn_reflns_number 45690
_diffrn_reflns_theta_full 27.53
_diffrn_reflns_theta_max 27.53
_diffrn_reflns_theta_min 2.02
_exptl_absorpt_coefficient_mu 0.693
_exptl_absorpt_correction_type 'Empirical, SADABS (multi-scan)'
_exptl_crystal_colour Colorless
_exptl_crystal_density_diffrn 1.428
_exptl_crystal_density_method 'not measured'
_exptl_crystal_description Multi-faceted
_exptl_crystal_F_000 4456
_exptl_crystal_size_max 0.524
_exptl_crystal_size_mid 0.501
_exptl_crystal_size_min 0.376
_refine_diff_density_max 0.815
_refine_diff_density_min -0.441
_refine_diff_density_rms 0.123
_refine_ls_abs_structure_details 'Flack H D (1983), Acta Cryst. A39, 876-881'
_refine_ls_abs_structure_Flack -0.04(3)
_refine_ls_extinction_method none
_refine_ls_goodness_of_fit_ref 1.140
_refine_ls_hydrogen_treatment mixed
_refine_ls_matrix_type full
_refine_ls_number_parameters 607
_refine_ls_number_reflns 11728
_refine_ls_number_restraints 99
_refine_ls_restrained_S_all 1.169
_refine_ls_R_factor_all 0.0414
_refine_ls_R_factor_gt 0.0396
_refine_ls_shift/su_max 0.006
_refine_ls_shift/su_mean 0.000
_refine_ls_structure_factor_coef Fsqd
_refine_ls_weighting_details 'calc w=1/[\s^2^(Fo^2^)+(0.0861P)^2^+1.2922P] where P=(Fo^2^+2Fc^2^)/3'
_refine_ls_weighting_scheme calc
_refine_ls_wR_factor_gt 0.1096
_refine_ls_wR_factor_ref 0.1124
_reflns_number_gt 11428
_reflns_number_total 11728
_reflns_threshold_expression >2sigma(I)
_cod_data_source_file ic051135esup1.cif
_cod_data_source_block 1a
_cod_depositor_comments
;
The following automatic conversions were performed:

'_symmetry_cell_setting' value 'Tetragonal' changed to 'tetragonal'
according to /home/saulius/struct/CIF-dictionaries/cif_core.dic
dictionary named 'cif_core.dic' version 2.4.2 from 2011-04-26.

Automatic conversion script
Id: cif_fix_values 1891 2012-01-12 08:04:46Z andrius 
;
_cod_original_sg_symbol_H-M I-4
_cod_database_code 4331574

loop_
_symmetry_equiv_pos_as_xyz
'x, y, z'
'-x, -y, z'
'y, -x, -z'
'-y, x, -z'
'x+1/2, y+1/2, z+1/2'
'-x+1/2, -y+1/2, z+1/2'
'y+1/2, -x+1/2, -z+1/2'
'-y+1/2, x+1/2, -z+1/2'

loop_
_atom_site_label
_atom_site_type_symbol
_atom_site_fract_x
_atom_site_fract_y
_atom_site_fract_z
_atom_site_U_iso_or_equiv
_atom_site_adp_type
_atom_site_occupancy
_atom_site_symmetry_multiplicity
_atom_site_calc_flag
_atom_site_refinement_flags
_atom_site_disorder_assembly
_atom_site_disorder_group
Ag1 Ag 0.266858(14) 0.24615(2) 0.125385(14) 0.04016(9) Uani 1 1 d . . .
S1 S 0.36164(5) 0.23707(7) 0.04988(4) 0.0352(2) Uani 1 1 d . . .
S2 S 0.36678(5) 0.26149(6) 0.18604(4) 0.0353(2) Uani 1 1 d . . .
S3 S 0.17765(6) 0.18139(6) 0.18405(4) 0.0352(2) Uani 1 1 d . . .
S4 S 0.19196(8) 0.31367(6) 0.24231(4) 0.0436(3) Uani 1 1 d . . .
S5 S 0.18782(6) 0.18608(5) 0.02989(4) 0.0320(2) Uani 1 1 d . . .
S6 S 0.17403(5) 0.32387(6) 0.09294(4) 0.03164(18) Uani 1 1 d . . .
C1 C 0.4945(2) 0.2282(2) 0.06214(17) 0.0319(8) Uani 1 1 d . . .
H1 H 0.4931 0.2162 0.0263 0.038 Uiso 1 1 calc R . .
C2 C 0.4356(2) 0.2391(2) 0.08886(18) 0.0315(8) Uani 1 1 d . . .
C3 C 0.4380(2) 0.2531(2) 0.14398(17) 0.0329(9) Uani 1 1 d . . .
C4 C 0.4979(2) 0.2599(3) 0.16868(17) 0.0374(9) Uani 1 1 d . . .
H4 H 0.4986 0.2701 0.2049 0.045 Uiso 1 1 calc R . .
C5 C 0.2168(3) 0.1224(2) 0.27829(17) 0.0323(9) Uani 1 1 d . . .
H5 H 0.2118 0.0824 0.2602 0.039 Uiso 1 1 calc R . .
C6 C 0.2040(2) 0.1808(2) 0.25171(15) 0.0293(8) Uani 1 1 d . . .
C7 C 0.2116(2) 0.2413(2) 0.27872(17) 0.0305(8) Uani 1 1 d . . .
C8 C 0.2327(2) 0.24127(19) 0.33208(14) 0.0307(7) Uani 1 1 d . . .
H8 H 0.2378 0.2813 0.3500 0.037 Uiso 1 1 calc R . .
C9 C 0.2166(2) 0.2616(2) -0.05673(16) 0.0324(8) Uani 1 1 d . . .
H9 H 0.2201 0.2209 -0.0739 0.039 Uiso 1 1 calc R . .
C10 C 0.1978(2) 0.2632(2) -0.00334(16) 0.0291(7) Uani 1 1 d . . .
C11 C 0.1940(2) 0.3244(2) 0.02285(16) 0.0283(8) Uani 1 1 d . . .
C12 C 0.2046(2) 0.3822(2) -0.00446(16) 0.0307(8) Uani 1 1 d . . .
H12 H 0.1996 0.4225 0.0130 0.037 Uiso 1 1 calc R . .
C13 C 0.2231(2) 0.3812(2) -0.05844(17) 0.0281(7) Uani 1 1 d . . .
C14 C 0.2347(2) 0.4437(2) -0.08710(16) 0.0293(7) Uani 1 1 d . . .
C15 C 0.55805(19) 0.2522(2) 0.14211(16) 0.0308(8) Uani 1 1 d . . .
C16 C 0.6216(2) 0.2630(2) 0.16839(15) 0.0287(7) Uani 1 1 d . . .
C17 C 0.2463(2) 0.18148(19) 0.35890(14) 0.0284(7) Uani 1 1 d . . .
C18 C 0.2307(2) 0.32000(19) -0.08562(16) 0.0290(7) Uani 1 1 d . . .
C19 C 0.3741(2) 0.3119(3) 0.0128(2) 0.0402(10) Uani 1 1 d . . .
C20 C 0.3744(4) 0.3732(3) 0.0363(3) 0.0611(16) Uani 1 1 d . . .
H20 H 0.3667 0.3767 0.0729 0.073 Uiso 1 1 calc R . .
C21 C 0.3852(4) 0.4273(4) 0.0083(5) 0.080(2) Uani 1 1 d . . .
H21 H 0.3863 0.4681 0.0255 0.096 Uiso 1 1 calc R . .
C22 C 0.3950(4) 0.4244(5) -0.0468(4) 0.075(2) Uani 1 1 d . . .
H22 H 0.4013 0.4629 -0.0665 0.091 Uiso 1 1 calc R . .
C23 C 0.3951(3) 0.3646(4) -0.0714(3) 0.0653(19) Uani 1 1 d . . .
H23 H 0.4019 0.3616 -0.1081 0.078 Uiso 1 1 calc R . .
C24 C 0.3849(3) 0.3082(3) -0.0413(2) 0.0482(12) Uani 1 1 d . . .
H24 H 0.3853 0.2670 -0.0579 0.058 Uiso 1 1 calc R . .
C25 C 0.3773(2) 0.1882(3) 0.22556(19) 0.0367(9) Uani 1 1 d . . .
C26 C 0.3859(3) 0.1953(3) 0.2794(2) 0.0442(12) Uani 1 1 d . . .
H26 H 0.3857 0.2366 0.2958 0.053 Uiso 1 1 calc R . .
C27 C 0.3954(3) 0.1353(5) 0.3091(3) 0.077(3) Uani 1 1 d . . .
H27 H 0.4021 0.1376 0.3458 0.092 Uiso 1 1 calc R . .
C28 C 0.3947(4) 0.0747(4) 0.2849(4) 0.074(2) Uani 1 1 d . . .
H28 H 0.4006 0.0368 0.3053 0.088 Uiso 1 1 calc R . .
C29 C 0.3863(4) 0.0695(4) 0.2358(4) 0.073(2) Uani 1 1 d . . .
H29 H 0.3865 0.0275 0.2206 0.088 Uiso 1 1 calc R . .
C30 C 0.3763(3) 0.1257(3) 0.2017(3) 0.0526(12) Uani 1 1 d . . .
H30 H 0.3695 0.1207 0.1652 0.063 Uiso 1 1 calc R . .
C31 C 0.1719(3) 0.0953(2) 0.16794(19) 0.0390(10) Uani 1 1 d . . .
C32 C 0.2199(3) 0.0663(3) 0.1371(2) 0.0478(13) Uani 1 1 d . . .
H32 H 0.2570 0.0902 0.1264 0.057 Uiso 1 1 calc R . .
C33 C 0.2120(5) -0.0002(4) 0.1218(3) 0.072(2) Uani 1 1 d . . .
H33 H 0.2437 -0.0198 0.1000 0.086 Uiso 1 1 calc R . .
C34 C 0.1605(6) -0.0355(4) 0.1377(4) 0.082(3) Uani 1 1 d . . .
H34 H 0.1565 -0.0796 0.1274 0.098 Uiso 1 1 calc R . .
C35 C 0.1096(5) -0.0051(4) 0.1718(4) 0.077(2) Uani 1 1 d . . .
H35 H 0.0734 -0.0296 0.1837 0.092 Uiso 1 1 calc R . .
C36 C 0.1167(3) 0.0600(3) 0.1856(3) 0.0550(14) Uani 1 1 d . . .
H36 H 0.0849 0.0806 0.2067 0.066 Uiso 1 1 calc R . .
C37 C 0.2217(3) 0.3801(2) 0.2812(2) 0.0403(10) Uani 1 1 d . . .
C38 C 0.2879(3) 0.4002(4) 0.2786(3) 0.0575(15) Uani 1 1 d . . .
H38 H 0.3178 0.3751 0.2589 0.069 Uiso 1 1 calc R . .
C39 C 0.3093(4) 0.4551(5) 0.3039(4) 0.080(2) Uani 1 1 d . . .
H39 H 0.3533 0.4680 0.3012 0.096 Uiso 1 1 calc R . .
C40 C 0.2642(7) 0.4929(4) 0.3347(4) 0.085(3) Uani 1 1 d . . .
H40 H 0.2790 0.5310 0.3518 0.102 Uiso 1 1 calc R . .
C41 C 0.2003(7) 0.4749(5) 0.3399(5) 0.119(5) Uani 1 1 d . . .
H41 H 0.1713 0.4998 0.3606 0.142 Uiso 1 1 calc R . .
C42 C 0.1778(5) 0.4162(4) 0.3127(4) 0.082(2) Uani 1 1 d . . .
H42 H 0.1341 0.4024 0.3162 0.098 Uiso 1 1 calc R . .
C43 C 0.0997(2) 0.1778(2) 0.03562(18) 0.0350(9) Uani 1 1 d . . .
C44 C 0.0780(3) 0.1167(3) 0.0551(2) 0.0437(11) Uani 1 1 d . . .
H44 H 0.1083 0.0835 0.0633 0.052 Uiso 1 1 calc R . .
C45 C 0.0104(3) 0.1063(3) 0.0619(2) 0.0490(12) Uani 1 1 d . . .
H45 H -0.0039 0.0665 0.0766 0.059 Uiso 1 1 calc R . .
C46 C -0.0354(3) 0.1528(3) 0.0477(2) 0.0501(13) Uani 1 1 d . . .
H46 H -0.0805 0.1453 0.0519 0.060 Uiso 1 1 calc R . .
C47 C -0.0117(3) 0.2119(3) 0.0268(3) 0.0545(14) Uani 1 1 d . . .
H47 H -0.0422 0.2438 0.0161 0.065 Uiso 1 1 calc R . .
C48 C 0.0549(2) 0.2256(3) 0.0209(2) 0.0436(11) Uani 1 1 d . . .
H48 H 0.0691 0.2660 0.0074 0.052 Uiso 1 1 calc R . .
C49 C 0.1896(3) 0.4070(2) 0.11313(16) 0.0363(9) Uani 1 1 d . . .
C50 C 0.2478(3) 0.4235(3) 0.1372(2) 0.0494(13) Uani 1 1 d . . .
H50 H 0.2811 0.3923 0.1419 0.059 Uiso 1 1 calc R . .
C51 C 0.2560(5) 0.4901(4) 0.1551(3) 0.071(2) Uani 1 1 d . . .
H51 H 0.2956 0.5022 0.1713 0.085 Uiso 1 1 calc R . .
C52 C 0.2108(5) 0.5334(4) 0.1493(4) 0.081(2) Uani 1 1 d . . .
H52 H 0.2178 0.5762 0.1618 0.097 Uiso 1 1 calc R . .
C53 C 0.1462(5) 0.5164(4) 0.1228(4) 0.084(2) Uani 1 1 d . . .
H53 H 0.1132 0.5479 0.1176 0.101 Uiso 1 1 calc R . .
C54 C 0.1386(4) 0.4524(3) 0.1069(3) 0.0593(15) Uani 1 1 d . . .
H54 H 0.0989 0.4389 0.0917 0.071 Uiso 1 1 calc R . .
B B 0.9729(8) 0.0392(8) 0.3130(7) 0.085(5) Uiso 0.50 1 d PD . 1
F2 F 0.9463(15) -0.0037(13) 0.2723(10) 0.33(3) Uiso 0.50 1 d PD . 1
F3 F 1.0334(11) 0.0701(14) 0.2892(12) 0.33(2) Uiso 0.50 1 d PD . 1
F4 F 1.0000 0.0000 0.3577(9) 0.388(19) Uiso 1 2 d SD . 1
F1 F 0.9271(7) 0.0891(6) 0.3301(5) 0.114(4) Uiso 0.50 1 d PD A 1
B3 B 0.0155(6) 0.5874(6) -0.0491(5) 0.131(5) Uiso 0.23 1 d PD B 2
F9 F 0.0070(9) 0.5230(6) -0.0785(6) 0.099(5) Uiso 0.23 1 d PD . 2
F10 F 0.0658(7) 0.6252(7) -0.0736(6) 0.051(3) Uiso 0.23 1 d PD B 2
F11 F -0.0409(5) 0.6288(5) -0.0569(5) 0.035(2) Uiso 0.23 1 d PD B 2
F12 F 0.0228(6) 0.5709(5) 0.0062(4) 0.119(4) Uiso 0.23 1 d PD B 2
B2 B 0.0228(6) 0.5709(5) 0.0062(4) 0.119(4) Uiso 0.27 1 d PD B 3
F5 F 0.0000 0.5000 0.0178(5) 0.107(3) Uiso 0.54 2 d SPD . 3
F6 F 0.0895(7) 0.5838(9) 0.0223(7) 0.083(4) Uiso 0.27 1 d PD B 3
F7 F -0.0079(6) 0.6234(6) 0.0355(5) 0.049(3) Uiso 0.27 1 d PD B 3
F8 F 0.0155(6) 0.5874(6) -0.0491(5) 0.131(5) Uiso 0.27 1 d PD B 3
OS1 O 0.0000 0.5000 0.0621(6) 0.062(3) Uiso 0.50 2 d SP . .
CS2 C 0.0228(6) 0.5709(5) 0.0062(4) 0.119(4) Uiso 0.25 1 d P . .
CS3 C 0.0000 0.5000 0.0178(5) 0.107(3) Uiso 0.50 2 d SP . .
OS2 O 0.0000 0.5000 -0.1290(10) 0.107(6) Uiso 0.50 2 d SP . .
CS5 C 0.0155(6) 0.5874(6) -0.0491(5) 0.131(5) Uiso 0.25 1 d P B .
CS6 C 0.0070(9) 0.5230(6) -0.0785(6) 0.099(5) Uiso 0.25 1 d P . .
CS14 C 0.0055(12) 0.5335(12) -0.0289(10) 0.100(6) Uiso 0.50 1 d P . .

loop_
_atom_site_aniso_label
_atom_site_aniso_U_11
_atom_site_aniso_U_22
_atom_site_aniso_U_33
_atom_site_aniso_U_23
_atom_site_aniso_U_13
_atom_site_aniso_U_12
Ag1 0.03534(15) 0.04901(18) 0.03614(14) 0.00598(13) -0.00013(14) 0.00583(18)
S1 0.0257(4) 0.0463(6) 0.0336(5) -0.0033(4) -0.0014(4) -0.0019(4)
S2 0.0266(5) 0.0459(6) 0.0333(5) -0.0023(4) 0.0050(4) 0.0045(4)
S3 0.0422(5) 0.0362(5) 0.0271(4) 0.0041(4) -0.0051(4) -0.0015(4)
S4 0.0655(8) 0.0320(5) 0.0332(5) 0.0050(4) -0.0056(6) 0.0050(5)
S5 0.0380(5) 0.0283(5) 0.0297(4) 0.0051(4) -0.0013(4) -0.0012(4)
S6 0.0366(5) 0.0342(5) 0.0241(4) 0.0036(4) 0.0032(4) 0.0026(3)
C1 0.0308(19) 0.038(2) 0.0270(18) -0.0048(16) 0.0021(15) 0.0002(16)
C2 0.0256(18) 0.0341(19) 0.035(2) -0.0001(17) 0.0009(15) -0.0011(15)
C3 0.0261(17) 0.043(2) 0.0300(19) -0.0048(17) 0.0061(14) 0.0021(16)
C4 0.033(2) 0.054(3) 0.0253(19) 0.0031(18) 0.0035(15) -0.0036(19)
C5 0.045(2) 0.0287(19) 0.0236(18) -0.0012(15) -0.0041(17) -0.0020(16)
C6 0.035(2) 0.032(2) 0.0206(16) 0.0023(15) -0.0003(13) 0.0006(15)
C7 0.0334(19) 0.0268(18) 0.0313(18) 0.0035(16) 0.0030(15) 0.0018(13)
C8 0.039(2) 0.0276(17) 0.0251(16) 0.0015(13) 0.0055(14) 0.0011(18)
C9 0.043(2) 0.0266(17) 0.0278(17) -0.0018(15) -0.0017(15) 0.0003(16)
C10 0.0329(18) 0.0284(18) 0.0258(17) 0.0053(15) -0.0042(13) 0.0000(16)
C11 0.0266(18) 0.0308(19) 0.0274(17) 0.0013(15) -0.0033(14) 0.0066(15)
C12 0.038(2) 0.032(2) 0.0222(17) 0.0015(15) 0.0015(15) 0.0028(16)
C13 0.0305(19) 0.0279(18) 0.0261(17) -0.0012(15) -0.0032(15) -0.0026(14)
C14 0.0313(18) 0.0295(18) 0.0270(18) 0.0028(14) 0.0005(15) -0.0021(15)
C15 0.0237(16) 0.041(2) 0.0278(18) 0.0005(17) 0.0021(13) -0.0001(15)
C16 0.0301(18) 0.0342(19) 0.0219(16) 0.0005(15) -0.0028(13) 0.0010(16)
C17 0.0357(18) 0.0274(16) 0.0221(15) 0.0010(13) 0.0030(15) 0.0024(15)
C18 0.038(2) 0.0242(17) 0.0251(17) 0.0005(14) -0.0014(15) 0.0008(16)
C19 0.032(2) 0.042(3) 0.047(3) 0.000(2) -0.0059(19) 0.0013(19)
C20 0.057(4) 0.049(3) 0.078(4) -0.019(3) 0.010(3) 0.002(3)
C21 0.074(5) 0.047(4) 0.119(8) 0.003(4) 0.007(5) 0.001(3)
C22 0.043(3) 0.076(5) 0.107(7) 0.030(5) -0.011(4) 0.001(3)
C23 0.040(3) 0.092(6) 0.063(4) 0.030(4) -0.003(3) 0.003(3)
C24 0.038(3) 0.061(3) 0.045(3) 0.006(2) -0.005(2) -0.001(2)
C25 0.026(2) 0.046(3) 0.038(2) -0.0028(19) 0.0058(16) -0.0059(17)
C26 0.036(3) 0.058(3) 0.039(2) 0.005(2) 0.0047(19) -0.002(2)
C27 0.046(3) 0.127(8) 0.058(4) 0.047(5) 0.004(3) 0.000(4)
C28 0.048(4) 0.066(4) 0.107(7) 0.039(5) 0.007(4) 0.006(3)
C29 0.066(4) 0.044(3) 0.109(7) -0.001(4) -0.004(4) 0.006(3)
C30 0.046(3) 0.049(3) 0.062(3) 0.000(3) -0.005(3) 0.000(2)
C31 0.050(3) 0.037(2) 0.030(2) 0.0032(17) -0.0108(19) -0.0027(19)
C32 0.048(3) 0.050(3) 0.045(3) -0.001(2) -0.015(2) 0.002(2)
C33 0.111(6) 0.058(4) 0.047(3) -0.010(3) -0.026(4) 0.018(4)
C34 0.124(7) 0.040(3) 0.080(5) -0.011(3) -0.030(5) -0.004(4)
C35 0.086(5) 0.058(4) 0.087(5) 0.019(4) -0.032(4) -0.030(4)
C36 0.058(3) 0.053(3) 0.053(3) 0.009(3) -0.015(3) -0.014(3)
C37 0.059(3) 0.0278(19) 0.034(2) 0.0061(17) 0.010(2) 0.0063(19)
C38 0.059(3) 0.062(4) 0.052(3) -0.009(3) -0.006(3) 0.005(3)
C39 0.059(4) 0.086(5) 0.094(6) -0.013(5) -0.013(4) -0.012(4)
C40 0.134(9) 0.046(3) 0.075(5) -0.002(3) -0.030(6) -0.008(4)
C41 0.163(11) 0.080(6) 0.113(8) -0.058(6) 0.072(8) -0.027(7)
C42 0.100(6) 0.055(4) 0.091(5) -0.027(4) 0.036(5) -0.010(4)
C43 0.040(2) 0.037(2) 0.0288(19) 0.0001(17) -0.0060(16) -0.0090(18)
C44 0.048(3) 0.046(3) 0.037(2) 0.004(2) -0.006(2) -0.004(2)
C45 0.048(3) 0.054(3) 0.045(3) 0.012(2) -0.001(2) -0.019(2)
C46 0.039(3) 0.067(3) 0.044(3) 0.006(2) -0.007(2) -0.013(2)
C47 0.038(3) 0.062(3) 0.064(4) 0.018(3) -0.008(3) -0.004(2)
C48 0.032(2) 0.052(3) 0.046(3) 0.011(2) -0.0044(19) -0.0072(19)
C49 0.048(2) 0.033(2) 0.028(2) -0.0013(16) 0.0055(17) 0.0037(19)
C50 0.058(3) 0.046(3) 0.045(3) -0.005(2) 0.001(2) -0.012(2)
C51 0.094(6) 0.055(3) 0.063(4) -0.007(3) -0.014(4) -0.021(4)
C52 0.114(7) 0.047(4) 0.081(5) -0.020(4) 0.003(5) 0.002(4)
C53 0.106(6) 0.047(4) 0.099(6) -0.025(4) 0.008(6) 0.030(4)
C54 0.069(4) 0.055(3) 0.054(3) -0.010(3) -0.005(3) 0.016(3)

loop_
_atom_type_symbol
_atom_type_description
_atom_type_scat_dispersion_real
_atom_type_scat_dispersion_imag
_atom_type_scat_source
C C 0.0033 0.0016 'International Tables Vol C Tables 4.2.6.8 and 6.1.1.4'
H H 0.0000 0.0000 'International Tables Vol C Tables 4.2.6.8 and 6.1.1.4'
O O 0.0106 0.0060 'International Tables Vol C Tables 4.2.6.8 and 6.1.1.4'
S S 0.1246 0.1234 'International Tables Vol C Tables 4.2.6.8 and 6.1.1.4'
Ag Ag -0.8971 1.1015 'International Tables Vol C Tables 4.2.6.8 and 6.1.1.4'
F F 0.0171 0.0103 'International Tables Vol C Tables 4.2.6.8 and 6.1.1.4'
B B 0.0013 0.0007 'International Tables Vol C Tables 4.2.6.8 and 6.1.1.4'

loop_
_geom_angle_atom_site_label_1
_geom_angle_atom_site_label_2
_geom_angle_atom_site_label_3
_geom_angle
_geom_angle_site_symmetry_1
_geom_angle_site_symmetry_3
S2 Ag1 S6 133.71(4) . .
S2 Ag1 S3 105.49(4) . .
S6 Ag1 S3 88.90(3) . .
S2 Ag1 S1 82.15(3) . .
S6 Ag1 S1 109.70(4) . .
S3 Ag1 S1 146.32(4) . .
C2 S1 C19 98.4(2) . .
C2 S1 Ag1 102.10(15) . .
C19 S1 Ag1 113.93(18) . .
C3 S2 C25 98.7(2) . .
C3 S2 Ag1 105.95(15) . .
C25 S2 Ag1 108.81(16) . .
C6 S3 C31 103.2(2) . .
C6 S3 Ag1 109.00(15) . .
C31 S3 Ag1 113.37(18) . .
C37 S4 C7 105.6(2) . .
C10 S5 C43 103.4(2) . .
C49 S6 C11 103.4(2) . .
C49 S6 Ag1 110.87(17) . .
C11 S6 Ag1 98.54(13) . .
C2 C1 C14 122.4(4) . 4_655
C1 C2 C3 118.4(4) . .
C1 C2 S1 116.9(3) . .
C3 C2 S1 124.6(4) . .
C4 C3 C2 119.6(4) . .
C4 C3 S2 115.8(3) . .
C2 C3 S2 124.6(4) . .
C3 C4 C15 123.0(4) . .
C6 C5 C16 121.7(4) . 8_545
C5 C6 C7 119.5(3) . .
C5 C6 S3 121.4(3) . .
C7 C6 S3 119.1(3) . .
C8 C7 C6 119.5(4) . .
C8 C7 S4 124.0(3) . .
C6 C7 S4 116.5(3) . .
C7 C8 C17 120.9(4) . .
C10 C9 C18 121.9(4) . .
C9 C10 C11 119.0(4) . .
C9 C10 S5 117.5(3) . .
C11 C10 S5 123.2(3) . .
C12 C11 C10 120.6(4) . .
C12 C11 S6 121.8(3) . .
C10 C11 S6 117.5(3) . .
C11 C12 C13 120.7(4) . .
C12 C13 C18 120.2(4) . .
C12 C13 C14 120.0(4) . .
C18 C13 C14 119.7(4) . .
C1 C14 C15 118.5(4) 3_565 3_565
C1 C14 C13 122.1(4) 3_565 .
C15 C14 C13 119.4(4) 3_565 .
C4 C15 C14 117.9(4) . 4_655
C4 C15 C16 122.3(4) . .
C14 C15 C16 119.7(4) 4_655 .
C5 C16 C17 119.7(4) 7 7
C5 C16 C15 119.0(4) 7 .
C17 C16 C15 121.3(3) 7 .
C16 C17 C8 118.8(3) 8_545 .
C16 C17 C18 119.1(3) 8_545 6
C8 C17 C18 122.1(4) . 6
C9 C18 C13 117.4(4) . .
C9 C18 C17 122.2(4) . 6_554
C13 C18 C17 120.5(4) . 6_554
C20 C19 C24 118.2(6) . .
C20 C19 S1 122.7(5) . .
C24 C19 S1 119.1(5) . .
C21 C20 C19 121.5(8) . .
C20 C21 C22 120.9(9) . .
C23 C22 C21 119.2(8) . .
C22 C23 C24 119.1(7) . .
C19 C24 C23 121.1(7) . .
C26 C25 C30 121.2(5) . .
C26 C25 S2 118.2(5) . .
C30 C25 S2 120.6(4) . .
C25 C26 C27 116.0(6) . .
C28 C27 C26 121.6(7) . .
C29 C28 C27 121.1(7) . .
C28 C29 C30 122.6(8) . .
C25 C30 C29 117.4(6) . .
C32 C31 C36 121.7(5) . .
C32 C31 S3 119.7(4) . .
C36 C31 S3 118.5(5) . .
C31 C32 C33 118.7(7) . .
C34 C33 C32 121.6(8) . .
C33 C34 C35 119.9(7) . .
C36 C35 C34 118.3(8) . .
C35 C36 C31 119.7(8) . .
C42 C37 C38 119.0(6) . .
C42 C37 S4 119.6(6) . .
C38 C37 S4 121.4(4) . .
C39 C38 C37 121.5(7) . .
C38 C39 C40 119.6(8) . .
C41 C40 C39 121.5(8) . .
C40 C41 C42 118.6(9) . .
C37 C42 C41 119.8(9) . .
C48 C43 C44 120.6(5) . .
C48 C43 S5 124.5(4) . .
C44 C43 S5 114.9(4) . .
C45 C44 C43 118.9(5) . .
C46 C45 C44 121.9(5) . .
C45 C46 C47 117.1(5) . .
C48 C47 C46 123.2(6) . .
C43 C48 C47 118.2(5) . .
C50 C49 C54 121.8(5) . .
C50 C49 S6 120.6(4) . .
C54 C49 S6 117.4(5) . .
C49 C50 C51 118.1(6) . .
C52 C51 C50 121.9(8) . .
C51 C52 C53 121.1(7) . .
C54 C53 C52 116.3(7) . .
C53 C54 C49 120.8(7) . .
F1 B F2 113.2(11) . .
F1 B F4 113.0(10) . .
F2 B F4 110.6(11) . .
F1 B F3 110.8(11) . .
F2 B F3 105.9(11) . .
F4 B F3 102.8(10) . .
F1 B B 160.9(10) . 2_755
F2 B B 73.6(12) . 2_755
F4 B B 49.2(8) . 2_755
F3 B B 82.9(13) . 2_755
B F2 F3 103.9(12) . 2_755
F2 F3 B 88(2) 2_755 .
B F4 B 81.5(15) 2_755 .
CS14 B3 F10 141.5(16) . .
CS14 B3 F11 116.7(15) . .
F10 B3 F11 101.5(10) . .
CS14 B3 F12 53.6(12) . .
F10 B3 F12 118.1(11) . .
F11 B3 F12 110.7(10) . .
CS14 B3 F9 53.9(13) . .
F10 B3 F9 109.6(11) . .
F11 B3 F9 110.4(11) . .
F12 B3 F9 106.5(10) . .
CS6 F9 F9 0(3) 2_565 2_565
CS6 F9 CS14 98.9(13) 2_565 .
F9 F9 CS14 98.9(13) 2_565 .
CS6 F9 OS2 69.0(7) 2_565 .
F9 F9 OS2 69.0(7) 2_565 .
CS14 F9 OS2 167.2(17) . .
CS6 F9 B3 149.3(10) 2_565 .
F9 F9 B3 149.3(10) 2_565 .
CS14 F9 B3 51.2(12) . .
OS2 F9 B3 140.0(12) . .
CS6 F9 CS14 46.9(9) 2_565 2_565
F9 F9 CS14 46.9(9) 2_565 2_565
CS14 F9 CS14 52.6(19) . 2_565
OS2 F9 CS14 115.8(12) . 2_565
B3 F9 CS14 103.8(12) . 2_565
CS14 F12 B3 54.1(13) . .
OS1 F5 CS14 149.6(10) . 2_565
OS1 F5 CS14 149.6(10) . .
CS14 F5 CS14 61(2) 2_565 .
OS1 F5 B2 101.0(6) . 2_565
CS14 F5 B2 49.1(11) 2_565 2_565
CS14 F5 B2 109.1(13) . 2_565
OS1 F5 CS2 101.0(6) . 2_565
CS14 F5 CS2 49.1(11) 2_565 2_565
CS14 F5 CS2 109.1(13) . 2_565
B2 F5 CS2 0.0(12) 2_565 2_565
F9 OS2 CS6 42.0(14) . 2_565
F9 OS2 F9 42.0(14) . 2_565
CS6 OS2 F9 0.0(17) 2_565 2_565
F12 CS14 B3 72.3(14) . .
F12 CS14 F9 144(2) . .
B3 CS14 F9 74.8(15) . .
F12 CS14 F5 73.1(14) . .
B3 CS14 F5 145(2) . .
F9 CS14 F5 140(2) . .
F12 CS14 CS14 131.5(14) . 2_565
B3 CS14 CS14 155.5(13) . 2_565
F9 CS14 CS14 80.6(13) . 2_565
F5 CS14 CS14 59.6(10) . 2_565
F12 CS14 F9 171(2) . 2_565
B3 CS14 F9 108.7(18) . 2_565
F9 CS14 F9 34.2(11) . 2_565
F5 CS14 F9 106.4(15) . 2_565
CS14 CS14 F9 46.8(9) 2_565 2_565

loop_
_geom_bond_atom_site_label_1
_geom_bond_atom_site_label_2
_geom_bond_distance
_geom_bond_site_symmetry_2
Ag1 S2 2.5445(12) .
Ag1 S6 2.5766(10) .
Ag1 S3 2.6673(11) .
Ag1 S1 2.6964(11) .
S1 C2 1.785(4) .
S1 C19 1.791(6) .
S2 C3 1.791(4) .
S2 C25 1.793(6) .
S3 C6 1.776(4) .
S3 C31 1.789(5) .
S4 C37 1.763(6) .
S4 C7 1.768(4) .
S5 C10 1.777(4) .
S5 C43 1.794(5) .
S6 C49 1.781(5) .
S6 C11 1.800(4) .
C1 C2 1.383(6) .
C1 C14 1.402(6) 4_655
C2 C3 1.409(6) .
C3 C4 1.366(6) .
C4 C15 1.393(6) .
C5 C6 1.379(6) .
C5 C16 1.396(5) 8_545
C6 C7 1.404(6) .
C7 C8 1.402(6) .
C8 C17 1.409(5) .
C9 C10 1.390(6) .
C9 C18 1.413(6) .
C10 C11 1.402(6) .
C11 C12 1.369(6) .
C12 C13 1.402(6) .
C13 C18 1.419(5) .
C13 C14 1.471(5) .
C14 C1 1.402(6) 3_565
C14 C15 1.422(6) 3_565
C15 C14 1.422(6) 4_655
C15 C16 1.458(5) .
C16 C5 1.396(5) 7
C16 C17 1.402(6) 7
C17 C16 1.402(5) 8_545
C17 C18 1.465(5) 6
C18 C17 1.465(5) 6_554
C19 C20 1.372(8) .
C19 C24 1.374(8) .
C20 C21 1.317(11) .
C21 C22 1.395(14) .
C22 C23 1.355(13) .
C23 C24 1.381(9) .
C25 C26 1.367(7) .
C25 C30 1.396(8) .
C26 C27 1.437(9) .
C27 C28 1.365(13) .
C28 C29 1.246(14) .
C29 C30 1.432(11) .
C31 C32 1.372(8) .
C31 C36 1.395(8) .
C32 C33 1.405(9) .
C33 C34 1.323(13) .
C34 C35 1.471(15) .
C35 C36 1.367(10) .
C37 C42 1.392(9) .
C37 C38 1.398(9) .
C38 C39 1.349(11) .
C39 C40 1.417(14) .
C40 C41 1.347(18) .
C41 C42 1.441(12) .
C43 C48 1.371(7) .
C43 C44 1.397(7) .
C44 C45 1.392(8) .
C45 C46 1.367(9) .
C46 C47 1.388(8) .
C47 C48 1.382(7) .
C49 C50 1.362(8) .
C49 C54 1.387(8) .
C50 C51 1.427(8) .
C51 C52 1.273(13) .
C52 C53 1.503(14) .
C53 C54 1.363(10) .
B F1 1.433(13) .
B F2 1.442(14) .
B F4 1.476(14) .
B F3 1.495(14) .
B B 1.93(3) 2_755
F2 F3 1.47(5) 2_755
F3 F2 1.47(5) 2_755
F4 B 1.476(14) 2_755
B3 CS14 1.22(3) .
B3 F10 1.413(12) .
B3 F11 1.426(12) .
B3 F12 1.431(10) .
B3 F9 1.506(12) .
F9 CS6 0.97(3) 2_565
F9 F9 0.97(3) 2_565
F9 CS14 1.26(3) .
F9 OS2 1.35(3) .
F9 CS14 1.71(3) 2_565
F12 CS14 1.21(3) .
F5 OS1 1.109(17) .
F5 CS14 1.36(3) 2_565
F5 CS14 1.36(3) .
F5 B2 1.532(10) 2_565
F5 CS2 1.532(10) 2_565
OS2 CS6 1.35(3) 2_565
OS2 F9 1.35(3) 2_565
CS14 CS14 1.37(5) 2_565
CS14 F9 1.71(3) 2_565
